data_1523759
loop_
_publ_author_name
'Gryniv, O.I.'
'Gryniv, I.A.'
'Grin', Yu.'
'Yarmolyuk, Ya.P.'

_publ_section_title
;
 Crystal structure of Y Ga6
;
_journal_name_full
;
Dopovidi Akademii Nauk Ukrains'koi RSR, Seriya B: Geologichni, Khimichni ta 
Biologichni Nauki
;
_journal_page_first 43
_journal_page_last 45
_journal_volume 1985
_journal_year 1985
_chemical_formula_sum 'Ga6 Y'
_space_group_IT_number 125
_symmetry_space_group_name_Hall 'P 4 2 -1ab'
_symmetry_space_group_name_H-M 'P 4/n b m :1'
_cell_angle_alpha 90
_cell_angle_beta 90
_cell_angle_gamma 90
_cell_formula_units_Z 2
_cell_length_a 5.947
_cell_length_b 5.947
_cell_length_c 7.549
_cell_volume 266.984
_citation_journal_id_ASTM DANND6
_cod_data_source_file Gryniv_DANND6_1985_410.cif
_cod_data_source_block Ga6Y1
_cod_original_sg_symbol_Hall '-P 4a 2b (x-1/4,y-1/4,z)'
_cod_original_formula_sum 'Ga6 Y1'
_cod_database_code 1523759

loop_
_symmetry_equiv_pos_as_xyz
x,y,z
-y,x,z
-x,-y,z
y,-x,z
x,-y,-z
y,x,-z
-x,y,-z
-y,-x,-z
-x+1/2,-y+1/2,-z
y+1/2,-x+1/2,-z
x+1/2,y+1/2,-z
-y+1/2,x+1/2,-z
-x+1/2,y+1/2,z
-y+1/2,-x+1/2,z
x+1/2,-y+1/2,z
y+1/2,x+1/2,z

loop_
_atom_site_label
_atom_site_type_symbol
_atom_site_fract_x
_atom_site_fract_y
_atom_site_fract_z
_atom_site_occupancy
_atom_site_U_iso_or_equiv
Ga1 Ga 0 0 0.161 1 0.0
Ga2 Ga 0.6859 0.1859 0.348 1 0.0
Y1 Y 0 0.5 0 1 0.0
